data_7015114
loop_
_publ_author_name
'Dinda, Joydev'
'Liatard, S\'ebastien'
'Chauvin, J\'er\^ome'
'Jouvenot, Damien'
'Loiseau, Fr\'ed\'erique'

_publ_section_title
;
 Electronic and geometrical manipulation of the excited state of
 bis-terdentate homo- and heteroleptic ruthenium complexes.
;
_journal_issue 14
_journal_name_full 'Dalton transactions (Cambridge, England : 2003)'
_journal_page_first 3683
_journal_page_last 3688
_journal_paper_doi 10.1039/c0dt01197e
_journal_volume 40
_journal_year 2011
_chemical_formula_sum 'C30 H34 F12 N10 P2 Ru'
_chemical_formula_weight 925.66
_space_group_IT_number 13
_symmetry_cell_setting monoclinic
_symmetry_Int_Tables_number 13
_symmetry_space_group_name_Hall '-P 2yc'
_symmetry_space_group_name_H-M 'P 1 2/c 1'
_audit_creation_date 2011-01-07
_audit_creation_method 'by teXsan v1.8'
_audit_update_record
;
?
;
_cell_angle_alpha 90
_cell_angle_beta 116.97(1)
_cell_angle_gamma 90
_cell_formula_units_Z 4
_cell_length_a 21.715(1)
_cell_length_b 9.014(3)
_cell_length_c 20.493(2)
_cell_measurement_reflns_used 242
_cell_measurement_temperature 200.0
_cell_measurement_theta_max 24.2
_cell_measurement_theta_min 3.0
_cell_volume 3575.0(13)
_computing_cell_refinement 'Enraf-Nonius kappa ccd'
_computing_data_collection 'Enraf-Nonius kappa ccd'
_computing_data_reduction 'teXsan (MSC, 1992-1997)'
_computing_publication_material 'teXsan (MSC, 1992-1997)'
_computing_structure_refinement 'teXsan (MSC, 1992-1997)'
_computing_structure_solution 'SIR 92'
_diffrn_ambient_temperature 200.0
_diffrn_measured_fraction_theta_full 0.978
_diffrn_measured_fraction_theta_max 0.978
_diffrn_measurement_device_type 'Bruker Enraf Nonius kappa CCD'
_diffrn_measurement_method 'phi and omega scans'
_diffrn_orient_matrix_UB_11 0.00000
_diffrn_orient_matrix_UB_12 0.00000
_diffrn_orient_matrix_UB_13 0.00000
_diffrn_orient_matrix_UB_21 0.00000
_diffrn_orient_matrix_UB_22 0.00000
_diffrn_orient_matrix_UB_23 0.00000
_diffrn_orient_matrix_UB_31 0.00000
_diffrn_orient_matrix_UB_32 0.00000
_diffrn_orient_matrix_UB_33 0.00000
_diffrn_radiation_detector CCD
_diffrn_radiation_monochromator graphite
_diffrn_radiation_source 'X-ray tube'
_diffrn_radiation_type 'Mo K\a'
_diffrn_radiation_wavelength 0.71073
_diffrn_reflns_av_R_equivalents 0.09496
_diffrn_reflns_av_sigmaI/netI 0.070
_diffrn_reflns_limit_h_max 30
_diffrn_reflns_limit_h_min -30
_diffrn_reflns_limit_k_max 12
_diffrn_reflns_limit_k_min -12
_diffrn_reflns_limit_l_max 27
_diffrn_reflns_limit_l_min -28
_diffrn_reflns_number 51323
_diffrn_reflns_reduction_process 'Lp corrections applied'
_diffrn_reflns_theta_full 30.00
_diffrn_reflns_theta_max 30.00
_diffrn_reflns_theta_min 1.05
_diffrn_standards_decay_% 0.00
_diffrn_standards_interval_count 0
_diffrn_standards_number 0
_exptl_absorpt_coefficient_mu 0.631
_exptl_absorpt_correction_type none
_exptl_crystal_colour amber
_exptl_crystal_density_diffrn 1.720
_exptl_crystal_density_meas ?
_exptl_crystal_description prism
_exptl_crystal_F_000 1864.00
_exptl_crystal_size_max 0.38
_exptl_crystal_size_mid 0.27
_exptl_crystal_size_min 0.21
_refine_diff_density_max 0.98
_refine_diff_density_min -0.58
_refine_ls_extinction_method none
_refine_ls_goodness_of_fit_all 1.795
_refine_ls_goodness_of_fit_ref 1.795
_refine_ls_hydrogen_treatment noref
_refine_ls_matrix_type full
_refine_ls_number_constraints 0
_refine_ls_number_parameters 533
_refine_ls_number_reflns 6278
_refine_ls_number_restraints 0
_refine_ls_R_factor_all 0.0474
_refine_ls_R_factor_gt 0.0474
_refine_ls_shift/su_max 0.0560
_refine_ls_shift/su_mean 0.0040
_refine_ls_structure_factor_coef F
_refine_ls_weighting_details 'w = 1/[\s^2^(Fo)]'
_refine_ls_weighting_scheme sigma
_refine_ls_wR_factor_all 0.0481
_refine_ls_wR_factor_ref 0.0481
_reflns_number_gt 6278
_reflns_number_total 10816
_reflns_threshold_expression I>2.00\s(I)
_cod_data_source_file c0dt01197e.txt
_cod_data_source_block polymorphe
_cod_depositor_comments
;
The following automatic conversions were performed:

'_exptl_crystal_density_meas' value 'not measured' was changed to '?'
- the value is perceived as not measured.

Automatic conversion script
Id: cif_fix_values 3008 2015-01-20 13:52:24Z robertas 
;
_cod_original_cell_volume 3575(1)
_cod_original_sg_symbol_H-M 'P 2/c '
_cod_original_formula_sum 'C30 H34 F12 N10 P2 Ru '
_cod_database_code 7015114

loop_
_symmetry_equiv_pos_as_xyz
' +x, +y, +z'
' -x, +y,1/2-z'
' -x, -y, -z'
' +x, -y,1/2+z'

loop_
_atom_site_label
_atom_site_fract_x
_atom_site_fract_y
_atom_site_fract_z
_atom_site_U_iso_or_equiv
_atom_site_occupancy
_atom_site_refinement_flags
_atom_site_adp_type
_atom_site_calc_flag
_atom_site_calc_attached_atom
Ru(1) 1.5000 -0.47437(5) 0.2500 0.0182(1) 1.000 ST Uani d ?
Ru(2) 1.0000 -0.42302(5) 0.2500 0.0206(1) 1.000 ST Uani d ?
P(1) 1.20945(6) -0.8824(1) 0.16170(7) 0.0405(3) 1.000 . Uani d ?
P(2) 1.30272(7) -0.0431(1) -0.04398(7) 0.0453(4) 1.000 . Uani d ?
F(1) 1.2849(2) -0.8937(5) 0.2230(3) 0.132(2) 1.000 . Uani d ?
F(2) 1.2372(3) -0.9111(5) 0.1050(3) 0.139(2) 1.000 . Uani d ?
F(3) 1.1992(2) -1.0511(3) 0.1688(3) 0.101(2) 1.000 . Uani d ?
F(4) 1.1335(2) -0.8633(5) 0.0996(2) 0.113(1) 1.000 . Uani d ?
F(5) 1.1789(2) -0.8555(4) 0.2164(2) 0.090(1) 1.000 . Uani d ?
F(6) 1.2197(2) -0.7112(3) 0.1568(2) 0.083(1) 1.000 . Uani d ?
F(7) 1.3375(2) -0.0479(4) 0.0410(2) 0.088(1) 1.000 . Uani d ?
F(8) 1.3081(3) -0.2129(4) -0.0494(2) 0.100(2) 0.800 . Uani d ?
F(9) 1.3185(4) 0.1302(5) -0.0389(3) 0.077(2) 0.670 . Uani d ?
F(10) 1.3878(3) -0.0633(8) -0.0206(4) 0.097(3) 0.650 . Uani d ?
F(11) 1.2464(5) -0.0390(7) -0.1270(4) 0.114(3) 0.630 . Uani d ?
F(12) 1.2992(5) -0.0402(9) -0.1238(4) 0.082(3) 0.533 . Uani d ?
F(13) 1.2314(3) -0.030(2) -0.0593(8) 0.134(5) 0.500 . Uani d ?
F(14) 1.266(1) 0.095(2) -0.0368(7) 0.155(7) 0.450 . Uani d ?
F(15) 1.3544(6) 0.024(2) -0.0585(5) 0.103(4) 0.433 . Uani d ?
F(16) 1.2443(7) -0.148(2) -0.0377(7) 0.121(5) 0.333 . Uani d ?
N(1) 1.3946(1) -0.4699(3) 0.1713(2) 0.0225(8) 1.000 . Uani d ?
N(2) 1.5637(2) -0.6718(3) 0.1670(2) 0.0274(9) 1.000 . Uani d ?
N(3) 1.4634(2) -0.7379(3) 0.1493(2) 0.0267(9) 1.000 . Uani d ?
N(4) 1.4212(1) -0.2255(3) 0.2751(2) 0.0255(9) 1.000 . Uani d ?
N(5) 1.4877(2) -0.3092(3) 0.3805(2) 0.0279(9) 1.000 . Uani d ?
N(6) 1.1076(1) -0.4177(3) 0.2824(2) 0.0240(8) 1.000 . Uani d ?
N(7) 1.0009(2) -0.6049(4) 0.3836(2) 0.034(1) 1.000 . Uani d ?
N(8) 1.0751(2) -0.6762(3) 0.3500(2) 0.0298(9) 1.000 . Uani d ?
N(9) 1.0396(1) -0.1639(3) 0.1852(2) 0.0282(9) 1.000 . Uani d ?
N(10) 0.9439(1) -0.2411(3) 0.1010(2) 0.0294(9) 1.000 . Uani d ?
C(1) 1.5132(2) -0.6364(4) 0.1866(2) 0.022(1) 1.000 . Uani d ?
C(2) 1.4735(2) -0.3228(4) 0.3091(2) 0.023(1) 1.000 . Uani d ?
C(3) 1.6287(2) -0.5947(5) 0.1908(3) 0.040(1) 1.000 . Uani d ?
C(4) 1.5449(2) -0.7921(5) 0.1202(2) 0.037(1) 1.000 . Uani d ?
C(5) 1.4821(2) -0.8333(4) 0.1087(2) 0.037(1) 1.000 . Uani d ?
C(6) 1.3975(2) -0.7387(4) 0.1513(2) 0.026(1) 1.000 . Uani d ?
C(7) 1.3619(2) -0.5917(4) 0.1313(2) 0.025(1) 1.000 . Uani d ?
C(8) 1.2966(2) -0.5863(5) 0.0738(2) 0.037(1) 1.000 . Uani d ?
C(9) 1.2603(2) -0.4547(5) 0.0577(3) 0.046(1) 1.000 . Uani d ?
C(10) 1.2908(2) -0.3327(5) 0.1001(2) 0.037(1) 1.000 . Uani d ?
C(11) 1.3569(2) -0.3416(4) 0.1549(2) 0.025(1) 1.000 . Uani d ?
C(12) 1.3903(2) -0.2038(4) 0.1966(2) 0.030(1) 1.000 . Uani d ?
C(13) 1.4011(2) -0.1579(4) 0.3227(3) 0.036(1) 1.000 . Uani d ?
C(14) 1.4433(2) -0.2098(5) 0.3892(2) 0.037(1) 1.000 . Uani d ?
C(15) 1.5414(2) -0.3879(5) 0.4417(2) 0.036(1) 1.000 . Uani d ?
C(16) 1.0220(2) -0.5798(4) 0.3311(2) 0.027(1) 1.000 . Uani d ?
C(17) 0.9898(2) -0.2656(4) 0.1723(2) 0.024(1) 1.000 . Uani d ?
C(18) 0.9432(2) -0.5301(5) 0.3875(3) 0.043(1) 1.000 . Uani d ?
C(19) 1.0413(2) -0.7107(5) 0.4331(3) 0.044(1) 1.000 . Uani d ?
C(20) 1.0881(2) -0.7548(5) 0.4126(3) 0.043(1) 1.000 . Uani d ?
C(21) 1.1144(2) -0.6851(4) 0.3082(2) 0.031(1) 1.000 . Uani d ?
C(22) 1.1483(2) -0.5388(4) 0.3088(2) 0.030(1) 1.000 . Uani d ?
C(23) 1.2188(2) -0.5324(5) 0.3371(3) 0.046(1) 1.000 . Uani d ?
C(24) 1.2506(2) -0.3997(5) 0.3381(3) 0.053(2) 1.000 . Uani d ?
C(25) 1.2104(2) -0.2779(5) 0.3083(3) 0.038(1) 1.000 . Uani d ?
C(26) 1.1401(2) -0.2884(4) 0.2817(2) 0.025(1) 1.000 . Uani d ?
C(27) 1.0991(2) -0.1479(4) 0.2558(2) 0.028(1) 1.000 . Uani d ?
C(28) 1.0260(2) -0.0786(5) 0.1244(3) 0.044(1) 1.000 . Uani d ?
C(29) 0.9655(2) -0.1271(5) 0.0717(2) 0.044(1) 1.000 . Uani d ?
C(30) 0.8792(2) -0.3173(5) 0.0600(2) 0.036(1) 1.000 . Uani d ?
H(1) 1.6202 -0.4938 0.1760 0.049 1.000 . Uiso c ?
H(2) 1.6540 -0.5998 0.2426 0.049 1.000 . Uiso c ?
H(3) 1.6547 -0.6398 0.1693 0.049 1.000 . Uiso c ?
H(4) 1.5720 -0.8370 0.0999 0.044 1.000 . Uiso c ?
H(5) 1.4554 -0.9125 0.0787 0.044 1.000 . Uiso c ?
H(6) 1.3685 -0.8112 0.1177 0.031 1.000 . Uiso c ?
H(7) 1.4051 -0.7638 0.1994 0.031 1.000 . Uiso c ?
H(8) 1.2766 -0.6726 0.0454 0.044 1.000 . Uiso c ?
H(9) 1.2152 -0.4488 0.0180 0.055 1.000 . Uiso c ?
H(10) 1.2659 -0.2421 0.0913 0.044 1.000 . Uiso c ?
H(11) 1.3562 -0.1282 0.1836 0.037 1.000 . Uiso c ?
H(12) 1.4252 -0.1735 0.1837 0.037 1.000 . Uiso c ?
H(13) 1.3646 -0.0885 0.3107 0.043 1.000 . Uiso c ?
H(14) 1.4429 -0.1837 0.4339 0.045 1.000 . Uiso c ?
H(15) 1.5210 -0.4473 0.4650 0.043 1.000 . Uiso c ?
H(16) 1.5720 -0.3183 0.4759 0.043 1.000 . Uiso c ?
H(17) 1.5664 -0.4494 0.4244 0.043 1.000 . Uiso c ?
H(18) 0.9020 -0.5496 0.3441 0.052 1.000 . Uiso c ?
H(19) 0.9516 -0.4262 0.3922 0.052 1.000 . Uiso c ?
H(20) 0.9386 -0.5656 0.4287 0.052 1.000 . Uiso c ?
H(21) 1.0365 -0.7455 0.4743 0.053 1.000 . Uiso c ?
H(22) 1.1235 -0.8263 0.4363 0.052 1.000 . Uiso c ?
H(23) 1.0841 -0.7114 0.2591 0.038 1.000 . Uiso c ?
H(24) 1.1491 -0.7590 0.3293 0.038 1.000 . Uiso c ?
H(25) 1.2456 -0.6195 0.3560 0.055 1.000 . Uiso c ?
H(26) 1.2996 -0.3932 0.3592 0.064 1.000 . Uiso c ?
H(27) 1.2309 -0.1863 0.3058 0.046 1.000 . Uiso c ?
H(28) 1.0838 -0.1190 0.2906 0.033 1.000 . Uiso c ?
H(29) 1.1282 -0.0730 0.2523 0.033 1.000 . Uiso c ?
H(30) 1.0539 -0.0010 0.1206 0.053 1.000 . Uiso c ?
H(31) 0.9420 -0.0898 0.0232 0.052 1.000 . Uiso c ?
H(32) 0.8745 -0.3941 0.0892 0.044 1.000 . Uiso c ?
H(33) 0.8421 -0.2491 0.0467 0.044 1.000 . Uiso c ?
H(34) 0.8783 -0.3589 0.0170 0.044 1.000 . Uiso c ?

loop_
_atom_site_aniso_label
_atom_site_aniso_U_11
_atom_site_aniso_U_22
_atom_site_aniso_U_33
_atom_site_aniso_U_12
_atom_site_aniso_U_13
_atom_site_aniso_U_23
Ru(1) 0.0180(2) 0.0170(2) 0.0192(2) 0.0000 0.0081(2) 0.0000
Ru(2) 0.0171(2) 0.0176(2) 0.0241(3) 0.0000 0.0068(2) 0.0000
P(1) 0.0358(6) 0.0471(8) 0.0426(7) 0.0010(5) 0.0214(6) 0.0133(6)
P(2) 0.0666(8) 0.0349(7) 0.0274(6) -0.0025(6) 0.0152(6) -0.0045(6)
F(1) 0.049(2) 0.116(3) 0.166(4) 0.004(2) -0.007(2) 0.034(3)
F(2) 0.222(5) 0.112(3) 0.186(5) -0.015(3) 0.184(5) -0.011(3)
F(3) 0.142(3) 0.045(2) 0.159(4) -0.009(2) 0.107(3) 0.007(2)
F(4) 0.078(2) 0.145(4) 0.063(2) -0.035(2) -0.015(2) 0.035(2)
F(5) 0.137(3) 0.089(2) 0.090(3) 0.011(2) 0.089(3) 0.010(2)
F(6) 0.075(2) 0.054(2) 0.129(3) -0.001(2) 0.055(2) 0.023(2)
F(7) 0.133(3) 0.079(2) 0.035(2) -0.058(2) 0.023(2) -0.011(2)
F(8) 0.153(4) 0.025(2) 0.055(3) 0.003(2) -0.013(3) -0.016(2)
F(9) 0.118(5) 0.033(3) 0.052(3) 0.007(3) 0.015(3) -0.004(2)
F(10) 0.081(4) 0.111(6) 0.099(5) 0.021(4) 0.041(4) -0.026(4)
F(11) 0.142(7) 0.060(4) 0.068(5) -0.026(5) -0.014(5) 0.013(3)
F(12) 0.108(6) 0.099(6) 0.036(4) -0.011(5) 0.029(5) -0.014(4)
F(13) 0.030(4) 0.15(1) 0.22(2) -0.044(5) 0.052(6) -0.13(1)
F(14) 0.23(2) 0.17(1) 0.12(1) 0.13(1) 0.12(1) 0.05(1)
F(15) 0.109(8) 0.15(1) 0.066(7) -0.066(8) 0.050(7) -0.010(7)
F(16) 0.10(1) 0.11(1) 0.059(7) -0.097(9) -0.040(6) 0.057(8)
N(1) 0.022(2) 0.021(2) 0.023(2) -0.002(1) 0.008(1) 0.000(1)
N(2) 0.030(2) 0.027(2) 0.032(2) 0.004(1) 0.020(2) 0.003(2)
N(3) 0.031(2) 0.022(2) 0.027(2) -0.002(1) 0.014(1) -0.006(1)
N(4) 0.025(2) 0.019(2) 0.030(2) 0.001(1) 0.010(1) -0.003(1)
N(5) 0.033(2) 0.025(2) 0.028(2) -0.002(1) 0.017(2) -0.007(2)
N(6) 0.022(2) 0.022(2) 0.027(2) 0.003(1) 0.010(1) 0.002(1)
N(7) 0.037(2) 0.031(2) 0.035(2) -0.002(2) 0.018(2) 0.004(2)
N(8) 0.033(2) 0.020(2) 0.035(2) 0.003(1) 0.014(2) 0.008(2)
N(9) 0.023(2) 0.022(2) 0.031(2) -0.003(1) 0.004(1) 0.007(2)
N(10) 0.025(2) 0.029(2) 0.025(2) 0.000(1) 0.004(1) 0.006(2)
C(1) 0.028(2) 0.019(2) 0.023(2) 0.005(2) 0.014(2) 0.006(2)
C(2) 0.024(2) 0.015(2) 0.031(2) -0.004(1) 0.013(2) -0.002(2)
C(3) 0.037(2) 0.042(3) 0.055(3) 0.002(2) 0.032(2) 0.004(2)
C(4) 0.055(3) 0.031(2) 0.037(3) 0.008(2) 0.032(2) -0.003(2)
C(5) 0.049(3) 0.026(2) 0.039(3) 0.000(2) 0.023(2) -0.009(2)
C(6) 0.029(2) 0.024(2) 0.024(2) -0.008(2) 0.011(2) -0.008(2)
C(7) 0.023(2) 0.028(2) 0.023(2) -0.006(2) 0.011(2) -0.001(2)
C(8) 0.028(2) 0.037(2) 0.034(2) -0.010(2) 0.004(2) -0.002(2)
C(9) 0.027(2) 0.045(3) 0.043(3) -0.004(2) -0.004(2) 0.006(2)
C(10) 0.024(2) 0.034(2) 0.043(3) 0.002(2) 0.007(2) 0.006(2)
C(11) 0.022(2) 0.026(2) 0.026(2) 0.002(2) 0.010(2) 0.005(2)
C(12) 0.027(2) 0.020(2) 0.040(3) 0.005(2) 0.011(2) 0.002(2)
C(13) 0.037(2) 0.026(2) 0.050(3) 0.004(2) 0.024(2) -0.010(2)
C(14) 0.047(3) 0.034(2) 0.041(3) -0.003(2) 0.030(2) -0.015(2)
C(15) 0.048(2) 0.039(3) 0.019(2) -0.004(2) 0.013(2) -0.004(2)
C(16) 0.027(2) 0.022(2) 0.029(2) -0.004(2) 0.010(2) -0.001(2)
C(17) 0.022(2) 0.021(2) 0.027(2) 0.000(2) 0.009(2) -0.001(2)
C(18) 0.049(3) 0.045(3) 0.046(3) -0.001(2) 0.031(2) 0.003(2)
C(19) 0.059(3) 0.036(3) 0.040(3) 0.000(2) 0.023(2) 0.016(2)
C(20) 0.050(3) 0.026(2) 0.046(3) 0.005(2) 0.016(2) 0.016(2)
C(21) 0.031(2) 0.021(2) 0.038(3) 0.009(2) 0.013(2) 0.006(2)
C(22) 0.028(2) 0.030(2) 0.033(2) 0.007(2) 0.014(2) 0.007(2)
C(23) 0.028(2) 0.045(3) 0.061(3) 0.015(2) 0.017(2) 0.009(3)
C(24) 0.023(2) 0.051(3) 0.080(4) 0.002(2) 0.019(2) 0.002(3)
C(25) 0.024(2) 0.036(3) 0.051(3) 0.000(2) 0.014(2) -0.003(2)
C(26) 0.022(2) 0.027(2) 0.026(2) 0.000(2) 0.010(2) -0.002(2)
C(27) 0.021(2) 0.022(2) 0.032(2) -0.006(2) 0.004(2) 0.004(2)
C(28) 0.039(2) 0.040(3) 0.043(3) -0.008(2) 0.010(2) 0.016(2)
C(29) 0.043(3) 0.045(3) 0.032(3) -0.002(2) 0.007(2) 0.019(2)
C(30) 0.030(2) 0.040(3) 0.027(2) -0.004(2) 0.002(2) 0.000(2)

loop_
_atom_type_symbol
_atom_type_oxidation_number
_atom_type_number_in_cell
_atom_type_scat_dispersion_real
_atom_type_scat_dispersion_imag
_atom_type_scat_source
C 0 120 0.002 0.002
;International Tables for Crystallography
(1992, Vol. C, Tables 4.2.6.8 and 6.1.1.1)
;
H 0 136 0.000 0.000
;International Tables for Crystallography
(1992, Vol. C, Table 6.1.1.2)
;
F 0 48 0.014 0.010
;International Tables for Crystallography
(1992, Vol. C, Tables 4.2.6.8 and 6.1.1.1)
;
N 0 40 0.004 0.003
;International Tables for Crystallography
(1992, Vol. C, Tables 4.2.6.8 and 6.1.1.1)
;
P 0 8 0.090 0.095
;International Tables for Crystallography
(1992, Vol. C, Tables 4.2.6.8 and 6.1.1.1)
;
Ru 0 4 -1.420 0.836
;International Tables for Crystallography
(1992, Vol. C, Tables 4.2.6.8 and 6.1.1.1)
;

loop_
_geom_angle_atom_site_label_1
_geom_angle_atom_site_label_2
_geom_angle_atom_site_label_3
_geom_angle
_geom_angle_site_symmetry_1
_geom_angle_site_symmetry_2
_geom_angle_site_symmetry_3
_geom_angle_publ_flag
N1 RU1 N1 177.8(2) . . 2_855 yes
N1 RU1 C1 86.8(1) . . . yes
N1 RU1 C1 94.7(1) . . 2_855 yes
N1 RU1 C2 86.7(1) . . . yes
N1 RU1 C2 91.9(1) . . 2_855 yes
N1 RU1 C1 94.8(1) 2_855 . . yes
N1 RU1 C1 86.8(1) 2_855 . 2_855 yes
N1 RU1 C2 91.9(1) 2_855 . . yes
N1 RU1 C2 86.7(1) 2_855 . 2_855 yes
C1 RU1 C1 89.7(2) . . 2_855 yes
C1 RU1 C2 172.3(1) . . . yes
C1 RU1 C2 86.8(1) . . 2_855 yes
C1 RU1 C2 86.8(1) 2_855 . . yes
C1 RU1 C2 172.3(1) 2_855 . 2_855 yes
C2 RU1 C2 97.5(2) . . 2_855 yes
N6 RU2 N6 177.4(2) . . 2_755 yes
N6 RU2 C16 86.8(1) . . . yes
N6 RU2 C16 95.0(1) . . 2_755 yes
N6 RU2 C17 86.8(1) . . . yes
N6 RU2 C17 91.4(1) . . 2_755 yes
N6 RU2 C16 95.0(1) 2_755 . . yes
N6 RU2 C16 86.8(1) 2_755 . 2_755 yes
N6 RU2 C17 91.4(1) 2_755 . . yes
N6 RU2 C17 86.8(1) 2_755 . 2_755 yes
C16 RU2 C16 93.7(2) . . 2_755 yes
C16 RU2 C17 173.6(1) . . . yes
C16 RU2 C17 86.9(1) . . 2_755 yes
C16 RU2 C17 86.9(1) 2_755 . . yes
C16 RU2 C17 173.6(1) 2_755 . 2_755 yes
C17 RU2 C17 93.3(2) . . 2_755 yes
F1 P1 F2 88.3(3) . . . yes
F1 P1 F3 90.2(2) . . . yes
F1 P1 F4 177.5(2) . . . yes
F1 P1 F5 93.7(3) . . . yes
F1 P1 F6 89.3(2) . . . yes
F2 P1 F3 91.6(2) . . . yes
F2 P1 F4 91.8(3) . . . yes
F2 P1 F5 177.8(3) . . . yes
F2 P1 F6 90.1(2) . . . yes
F3 P1 F4 92.3(2) . . . yes
F3 P1 F5 87.6(2) . . . yes
F3 P1 F6 178.2(2) . . . yes
F4 P1 F5 86.2(2) . . . yes
F4 P1 F6 88.2(2) . . . yes
F5 P1 F6 90.7(2) . . . yes
F7 P2 F8 92.3(2) . . . yes
F7 P2 F9 88.5(2) . . . yes
F7 P2 F10 76.5(3) . . . yes
F7 P2 F11 162.1(5) . . . yes
F7 P2 F12 156.8(4) . . . yes
F7 P2 F13 100.0(6) . . . yes
F7 P2 F14 85.6(5) . . . yes
F7 P2 F15 102.6(4) . . . yes
F7 P2 F16 84.0(4) . . . yes
F8 P2 F9 163.0(4) . . . yes
F8 P2 F10 78.8(4) . . . yes
F8 P2 F11 89.5(3) . . . yes
F8 P2 F12 85.0(3) . . . yes
F8 P2 F13 100.1(5) . . . yes
F8 P2 F14 151.5(9) . . . yes
F8 P2 F15 108.4(7) . . . yes
F8 P2 F16 61.2(7) . . . yes
F9 P2 F10 84.9(4) . . . yes
F9 P2 F11 94.9(3) . . . yes
F9 P2 F12 87.7(4) . . . yes
F9 P2 F13 96.5(6) . . . yes
F9 P2 F14 45.5(7) . . . yes
F9 P2 F15 55.0(6) . . . yes
F9 P2 F16 135.7(9) . . . yes
F10 P2 F11 121.2(5) . . . yes
F10 P2 F12 80.3(4) . . . yes
F10 P2 F13 176.3(8) . . . yes
F10 P2 F14 127.9(9) . . . yes
F10 P2 F15 40.7(5) . . . yes
F10 P2 F16 134.5(7) . . . yes
F11 P2 F12 41.1(4) . . . yes
F11 P2 F13 62.2(6) . . . yes
F11 P2 F14 84.3(7) . . . yes
F11 P2 F15 93.7(6) . . . yes
F11 P2 F16 81.3(5) . . . yes
F12 P2 F13 103.1(7) . . . yes
F12 P2 F14 107.5(5) . . . yes
F12 P2 F15 57.1(5) . . . yes
F12 P2 F16 114.2(6) . . . yes
F13 P2 F14 52.6(8) . . . yes
F13 P2 F15 142.5(9) . . . yes
F13 P2 F16 42.9(6) . . . yes
F14 P2 F15 99.8(9) . . . yes
F14 P2 F16 90(1) . . . yes
F15 P2 F16 168(1) . . . yes
RU1 N1 C7 122.1(2) . . . yes
RU1 N1 C11 121.5(2) . . . yes
C7 N1 C11 116.3(3) . . . yes
C1 N2 C3 125.5(3) . . . yes
C1 N2 C4 111.5(3) . . . yes
C3 N2 C4 123.0(3) . . . yes
C1 N3 C5 112.5(3) . . . yes
C1 N3 C6 122.2(3) . . . yes
C5 N3 C6 125.3(3) . . . yes
C2 N4 C12 121.3(3) . . . yes
C2 N4 C13 112.5(3) . . . yes
C12 N4 C13 126.2(3) . . . yes
C2 N5 C14 111.4(3) . . . yes
C2 N5 C15 126.0(3) . . . yes
C14 N5 C15 122.6(3) . . . yes
RU2 N6 C22 122.3(2) . . . yes
RU2 N6 C26 121.1(2) . . . yes
C22 N6 C26 116.4(3) . . . yes
C16 N7 C18 124.7(3) . . . yes
C16 N7 C19 111.4(3) . . . yes
C18 N7 C19 123.9(4) . . . yes
C16 N8 C20 112.5(3) . . . yes
C16 N8 C21 121.2(3) . . . yes
C20 N8 C21 126.2(3) . . . yes
C17 N9 C27 122.5(3) . . . yes
C17 N9 C28 112.3(3) . . . yes
C27 N9 C28 125.2(3) . . . yes
C17 N10 C29 111.1(3) . . . yes
C17 N10 C30 126.4(3) . . . yes
C29 N10 C30 122.5(3) . . . yes
RU1 C1 N2 135.3(3) . . . yes
RU1 C1 N3 122.0(2) . . . yes
N2 C1 N3 102.6(3) . . . yes
RU1 C2 N4 121.2(3) . . . yes
RU1 C2 N5 134.6(3) . . . yes
N4 C2 N5 103.0(3) . . . yes
N2 C3 H1 109.5 . . . no
N2 C3 H2 109.5 . . . no
N2 C3 H3 109.5 . . . no
H1 C3 H2 109.5 . . . no
H1 C3 H3 109.5 . . . no
H2 C3 H3 109.5 . . . no
N2 C4 C5 107.2(3) . . . yes
N2 C4 H4 126.4 . . . no
C5 C4 H4 126.4 . . . no
N3 C5 C4 106.3(3) . . . yes
N3 C5 H5 126.9 . . . no
C4 C5 H5 126.9 . . . no
N3 C6 C7 112.4(3) . . . yes
N3 C6 H6 108.7 . . . no
N3 C6 H7 108.7 . . . no
C7 C6 H6 108.7 . . . no
C7 C6 H7 108.7 . . . no
H6 C6 H7 109.5 . . . no
N1 C7 C6 119.1(3) . . . yes
N1 C7 C8 122.8(4) . . . yes
C6 C7 C8 118.1(3) . . . yes
C7 C8 C9 119.4(4) . . . yes
C7 C8 H8 120.3 . . . no
C9 C8 H8 120.3 . . . no
C8 C9 C10 118.6(4) . . . yes
C8 C9 H9 120.7 . . . no
C10 C9 H9 120.7 . . . no
C9 C10 C11 119.9(4) . . . yes
C9 C10 H10 120.0 . . . no
C11 C10 H10 120.0 . . . no
N1 C11 C10 122.7(4) . . . yes
N1 C11 C12 118.7(3) . . . yes
C10 C11 C12 118.5(3) . . . yes
N4 C12 C11 112.6(3) . . . yes
N4 C12 H11 108.7 . . . no
N4 C12 H12 108.7 . . . no
C11 C12 H11 108.7 . . . no
C11 C12 H12 108.7 . . . no
H11 C12 H12 109.5 . . . no
N4 C13 C14 106.1(3) . . . yes
N4 C13 H13 127.0 . . . no
C14 C13 H13 127.0 . . . no
N5 C14 C13 106.9(4) . . . yes
N5 C14 H14 126.5 . . . no
C13 C14 H14 126.5 . . . no
N5 C15 H15 109.5 . . . no
N5 C15 H16 109.5 . . . no
N5 C15 H17 109.5 . . . no
H15 C15 H16 109.5 . . . no
H15 C15 H17 109.5 . . . no
H16 C15 H17 109.5 . . . no
RU2 C16 N7 135.2(3) . . . yes
RU2 C16 N8 121.6(3) . . . yes
N7 C16 N8 102.5(3) . . . yes
RU2 C17 N9 121.3(3) . . . yes
RU2 C17 N10 135.1(3) . . . yes
N9 C17 N10 103.3(3) . . . yes
N7 C18 H18 109.5 . . . no
N7 C18 H19 109.5 . . . no
N7 C18 H20 109.5 . . . no
H18 C18 H19 109.5 . . . no
H18 C18 H20 109.5 . . . no
H19 C18 H20 109.5 . . . no
N7 C19 C20 107.4(4) . . . yes
N7 C19 H21 126.3 . . . no
C20 C19 H21 126.3 . . . no
N8 C20 C19 106.2(4) . . . yes
N8 C20 H22 126.9 . . . no
C19 C20 H22 126.9 . . . no
N8 C21 C22 111.1(3) . . . yes
N8 C21 H23 109.1 . . . no
N8 C21 H24 109.1 . . . no
C22 C21 H23 109.1 . . . no
C22 C21 H24 109.1 . . . no
H23 C21 H24 109.5 . . . no
N6 C22 C21 118.3(3) . . . yes
N6 C22 C23 122.5(4) . . . yes
C21 C22 C23 119.2(3) . . . yes
C22 C23 C24 120.0(4) . . . yes
C22 C23 H25 120.0 . . . no
C24 C23 H25 120.0 . . . no
C23 C24 C25 118.5(4) . . . yes
C23 C24 H26 120.8 . . . no
C25 C24 H26 120.8 . . . no
C24 C25 C26 119.6(4) . . . yes
C24 C25 H27 120.2 . . . no
C26 C25 H27 120.2 . . . no
N6 C26 C25 122.8(3) . . . yes
N6 C26 C27 119.9(3) . . . yes
C25 C26 C27 117.1(3) . . . yes
N9 C27 C26 112.8(3) . . . yes
N9 C27 H28 108.6 . . . no
N9 C27 H29 108.6 . . . no
C26 C27 H28 108.6 . . . no
C26 C27 H29 108.6 . . . no
H28 C27 H29 109.5 . . . no
N9 C28 C29 106.0(4) . . . yes
N9 C28 H30 127.0 . . . no
C29 C28 H30 127.0 . . . no
N10 C29 C28 107.2(4) . . . yes
N10 C29 H31 126.4 . . . no
C28 C29 H31 126.4 . . . no
N10 C30 H32 109.5 . . . no
N10 C30 H33 109.5 . . . no
N10 C30 H34 109.5 . . . no
H32 C30 H33 109.5 . . . no
H32 C30 H34 109.5 . . . no
H33 C30 H34 109.5 . . . no

loop_
_geom_bond_atom_site_label_1
_geom_bond_atom_site_label_2
_geom_bond_distance
_geom_bond_site_symmetry_1
_geom_bond_site_symmetry_2
_geom_bond_publ_flag
RU1 N1 2.120(3) . . yes
RU1 N1 2.120(3) . 2_855 yes
RU1 C1 2.059(4) . . yes
RU1 C1 2.059(4) . 2_855 yes
RU1 C2 2.073(4) . . yes
RU1 C2 2.073(4) . 2_855 yes
RU2 N6 2.120(3) . . yes
RU2 N6 2.120(3) . 2_755 yes
RU2 C16 2.066(4) . . yes
RU2 C16 2.066(4) . 2_755 yes
RU2 C17 2.068(4) . . yes
RU2 C17 2.068(4) . 2_755 yes
P1 F1 1.551(4) . . yes
P1 F2 1.555(4) . . yes
P1 F3 1.554(3) . . yes
P1 F4 1.570(3) . . yes
P1 F5 1.559(3) . . yes
P1 F6 1.569(3) . . yes
P2 F7 1.554(3) . . yes
P2 F8 1.543(4) . . yes
P2 F9 1.593(5) . . yes
P2 F10 1.696(6) . . yes
P2 F11 1.583(6) . . yes
P2 F12 1.602(7) . . yes
P2 F13 1.439(6) . . yes
P2 F14 1.52(1) . . yes
P2 F15 1.421(8) . . yes
P2 F16 1.63(1) . . yes
N1 C7 1.361(4) . . yes
N1 C11 1.368(4) . . yes
N2 C1 1.364(4) . . yes
N2 C3 1.447(5) . . yes
N2 C4 1.382(5) . . yes
N3 C1 1.357(4) . . yes
N3 C5 1.379(5) . . yes
N3 C6 1.449(4) . . yes
N4 C2 1.351(4) . . yes
N4 C12 1.447(5) . . yes
N4 C13 1.379(5) . . yes
N5 C2 1.358(5) . . yes
N5 C14 1.385(5) . . yes
N5 C15 1.453(5) . . yes
N6 C22 1.353(4) . . yes
N6 C26 1.365(4) . . yes
N7 C16 1.366(5) . . yes
N7 C18 1.456(5) . . yes
N7 C19 1.378(5) . . yes
N8 C16 1.353(5) . . yes
N8 C20 1.379(5) . . yes
N8 C21 1.459(5) . . yes
N9 C17 1.350(4) . . yes
N9 C27 1.446(5) . . yes
N9 C28 1.377(5) . . yes
N10 C17 1.363(5) . . yes
N10 C29 1.376(5) . . yes
N10 C30 1.443(5) . . yes
C3 H1 0.95 . . no
C3 H2 0.95 . . no
C3 H3 0.95 . . no
C4 C5 1.328(6) . . yes
C4 H4 0.95 . . no
C5 H5 0.95 . . no
C6 C7 1.495(5) . . yes
C6 H6 0.95 . . no
C6 H7 0.95 . . no
C7 C8 1.373(5) . . yes
C8 C9 1.379(6) . . yes
C8 H8 0.95 . . no
C9 C10 1.372(6) . . yes
C9 H9 0.95 . . no
C10 C11 1.366(5) . . yes
C10 H10 0.95 . . no
C11 C12 1.496(5) . . yes
C12 H11 0.95 . . no
C12 H12 0.95 . . no
C13 C14 1.335(6) . . yes
C13 H13 0.95 . . no
C14 H14 0.95 . . no
C15 H15 0.95 . . no
C15 H16 0.95 . . no
C15 H17 0.95 . . no
C18 H18 0.95 . . no
C18 H19 0.95 . . no
C18 H20 0.95 . . no
C19 C20 1.324(6) . . yes
C19 H21 0.95 . . no
C20 H22 0.95 . . no
C21 C22 1.508(5) . . yes
C21 H23 0.95 . . no
C21 H24 0.95 . . no
C22 C23 1.370(5) . . yes
C23 C24 1.377(6) . . yes
C23 H25 0.95 . . no
C24 C25 1.364(6) . . yes
C24 H26 0.95 . . no
C25 C26 1.373(5) . . yes
C25 H27 0.95 . . no
C26 C27 1.500(5) . . yes
C27 H28 0.95 . . no
C27 H29 0.95 . . no
C28 C29 1.340(6) . . yes
C28 H30 0.95 . . no
C29 H31 0.95 . . no
C30 H32 0.95 . . no
C30 H33 0.95 . . no
C30 H34 0.95 . . no

loop_
_geom_contact_atom_site_label_1
_geom_contact_atom_site_label_2
_geom_contact_distance
_geom_contact_site_symmetry_1
_geom_contact_site_symmetry_2
_geom_contact_publ_flag
F1 F12 3.070(8) . 4_545 no
F1 C3 3.301(6) . 2_855 no
F1 C13 3.398(6) . 1_545 no
F1 F11 3.58(1) . 4_545 no
F2 F14 3.24(1) . 1_545 no
F2 F7 3.250(5) . 1_545 no
F2 C8 3.375(6) . . no
F2 F13 3.48(1) . 1_545 no
F2 C6 3.526(6) . . no
F3 C25 3.431(6) . 1_545 no
F3 C28 3.453(6) . 1_545 no
F3 C27 3.489(5) . 1_545 no
F4 C29 3.179(5) . 3_745 no
F4 C28 3.248(5) . 1_545 no
F4 C18 3.503(7) . 2_755 no
F4 C30 3.549(6) . 3_745 no
F5 F11 3.015(8) . 4_545 no
F5 C21 3.202(5) . . no
F5 F12 3.268(8) . 4_545 no
F5 C27 3.446(5) . 1_545 no
F5 C28 3.597(6) . 1_545 no
F6 C8 3.087(5) . . no
F6 C9 3.446(6) . . no
F6 C3 3.517(6) . 2_855 no
F6 C7 3.527(4) . . no
F7 C12 3.185(5) . . no
F7 C10 3.193(5) . . no
F7 C5 3.403(5) . 1_565 no
F7 C11 3.426(5) . . no
F7 C6 3.450(5) . 1_565 no
F8 C23 3.217(6) . 4_544 no
F8 C15 3.391(7) . 2_855 no
F8 C10 3.426(7) . . no
F8 C9 3.566(7) . . no
F9 C25 3.228(7) . 4_554 no
F9 C24 3.325(7) . 4_554 no
F9 C5 3.483(7) . 1_565 no
F10 C5 3.255(8) . 1_565 no
F10 C4 3.270(7) . 3_845 no
F10 C15 3.359(9) . 2_855 no
F10 C14 3.598(9) . 4_554 no
F11 C25 3.097(7) . 4_554 no
F11 C27 3.445(9) . 4_554 no
F11 C21 3.565(8) . 4_544 no
F12 C25 3.382(9) . 4_554 no
F12 C13 3.390(9) . 4_554 no
F13 C20 3.49(1) . 4_544 no
F14 C25 3.28(1) . 4_554 no
F14 C8 3.53(2) . 1_565 no
F14 C30 3.58(1) . 3_755 no
F15 C14 3.089(9) . 4_554 no
F15 C13 3.262(9) . 4_554 no
F15 C5 3.53(1) . 1_565 no
F16 C10 3.03(1) . . no
F16 C20 3.19(1) . 4_544 no
F16 C9 3.31(1) . . no
F16 C21 3.48(1) . 4_544 no
C3 C24 3.422(6) . 2_855 no
C4 C13 3.517(6) . 2_845 no
C9 C30 3.548(6) . 3_745 no

loop_
_geom_torsion_atom_site_label_1
_geom_torsion_atom_site_label_2
_geom_torsion_atom_site_label_3
_geom_torsion_atom_site_label_4
_geom_torsion_site_symmetry_1
_geom_torsion_site_symmetry_2
_geom_torsion_site_symmetry_3
_geom_torsion_site_symmetry_4
_geom_torsion
_geom_torsion_publ_flag
? ? ? ? ? ? ? ? ? ?
